data_4109159
loop_
_publ_author_name
'Matthew B. Boxer'
'Hisashi Yamamoto'

_publ_section_title
;
 "Super Silyl" Group for Diastereoselective Sequential Reactions: Access
 to Complex Chiral Architecture in One Pot
;
_journal_name_full 'Journal of the American Chemical Society'
_journal_page_first 2762
_journal_page_last 2763
_journal_paper_doi 10.1021/ja0693542
_journal_volume 129
_journal_year 2007
_chemical_formula_sum 'C31 H76 O3 Si8'
_chemical_formula_weight 721.64
_chemical_name_systematic
; 
 ? 
;
_space_group_IT_number 14
_symmetry_cell_setting monoclinic
_symmetry_space_group_name_Hall '-P 2ybc'
_symmetry_space_group_name_H-M 'P 1 21/c 1'
_atom_sites_solution_hydrogens geom
_atom_sites_solution_primary direct
_atom_sites_solution_secondary difmap
_audit_creation_method SHELXL-97
_cell_angle_alpha 90.00
_cell_angle_beta 109.02(3)
_cell_angle_gamma 90.00
_cell_formula_units_Z 4
_cell_length_a 10.130(2)
_cell_length_b 17.035(3)
_cell_length_c 27.695(7)
_cell_measurement_temperature 293(2)
_cell_volume 4518.3(18)
_computing_structure_refinement 'SHELXL-97 (Sheldrick, 1997)'
_computing_structure_solution 'SHELXS-97 (Sheldrick, 1990)'
_diffrn_ambient_temperature 293(2)
_diffrn_measured_fraction_theta_full 0.987
_diffrn_measured_fraction_theta_max 0.987
_diffrn_radiation_monochromator graphite
_diffrn_radiation_source 'fine-focus sealed tube'
_diffrn_radiation_wavelength 0.41328
_diffrn_reflns_av_R_equivalents 0.0489
_diffrn_reflns_av_sigmaI/netI 0.0669
_diffrn_reflns_limit_h_max 11
_diffrn_reflns_limit_h_min -11
_diffrn_reflns_limit_k_max 11
_diffrn_reflns_limit_k_min -18
_diffrn_reflns_limit_l_max 29
_diffrn_reflns_limit_l_min -30
_diffrn_reflns_number 14174
_diffrn_reflns_theta_full 13.30
_diffrn_reflns_theta_max 13.30
_diffrn_reflns_theta_min 1.36
_exptl_absorpt_coefficient_mu 0.140
_exptl_absorpt_correction_T_max 0.9986
_exptl_absorpt_correction_T_min 0.9917
_exptl_crystal_density_diffrn 1.061
_exptl_crystal_F_000 1592
_exptl_crystal_size_max 0.06
_exptl_crystal_size_mid 0.04
_exptl_crystal_size_min 0.01
_refine_diff_density_max 0.542
_refine_diff_density_min -0.269
_refine_diff_density_rms 0.065
_refine_ls_extinction_method none
_refine_ls_goodness_of_fit_ref 1.012
_refine_ls_hydrogen_treatment mixed
_refine_ls_matrix_type full
_refine_ls_number_parameters 455
_refine_ls_number_reflns 6437
_refine_ls_number_restraints 0
_refine_ls_restrained_S_all 1.012
_refine_ls_R_factor_all 0.0633
_refine_ls_R_factor_gt 0.0380
_refine_ls_shift/su_max 0.001
_refine_ls_shift/su_mean 0.000
_refine_ls_structure_factor_coef Fsqd
_refine_ls_weighting_details 'calc w=1/[\s^2^(Fo^2^)+(0.0463P)^2^+0.0000P] where P=(Fo^2^+2Fc^2^)/3'
_refine_ls_weighting_scheme calc
_refine_ls_wR_factor_gt 0.0859
_refine_ls_wR_factor_ref 0.0955
_reflns_number_gt 4808
_reflns_number_total 6437
_reflns_threshold_expression >2sigma(I)
_cod_data_source_file ja0693542si20070105_052257.cif
_cod_data_source_block cmc0493
_cod_original_cell_volume 4518.3(17)
_cod_database_code 4109159

loop_
_symmetry_equiv_pos_as_xyz
'x, y, z'
'-x, y+1/2, -z+1/2'
'-x, -y, -z'
'x, -y-1/2, z-1/2'

loop_
_atom_site_label
_atom_site_type_symbol
_atom_site_fract_x
_atom_site_fract_y
_atom_site_fract_z
_atom_site_U_iso_or_equiv
_atom_site_adp_type
_atom_site_occupancy
_atom_site_symmetry_multiplicity
_atom_site_calc_flag
_atom_site_refinement_flags
Si1 Si 0.49998(8) 0.93762(5) 0.86625(3) 0.0145(2) Uani 1 1 d .
Si2 Si 0.80366(8) 0.95881(5) 0.81402(3) 0.0146(2) Uani 1 1 d .
Si3 Si 0.50016(7) 0.81746(5) 0.74912(3) 0.01128(19) Uani 1 1 d .
Si4 Si 0.64426(7) 0.86860(5) 0.82845(3) 0.01080(19) Uani 1 1 d .
Si5 Si 1.07266(8) 0.75385(5) 1.03602(3) 0.0148(2) Uani 1 1 d .
Si6 Si 0.73879(7) 0.80202(5) 1.06969(3) 0.01360(19) Uani 1 1 d .
Si7 Si 0.90922(7) 0.60051(5) 1.10330(3) 0.01130(19) Uani 1 1 d .
Si8 Si 0.86114(7) 0.70247(5) 1.04261(3) 0.01029(19) Uani 1 1 d .
O1 O 0.73308(16) 0.80257(10) 0.87216(7) 0.0109(4) Uani 1 1 d .
O2 O 0.76381(17) 0.65006(11) 0.99305(7) 0.0109(4) Uani 1 1 d .
O3 O 0.75247(18) 0.58172(11) 0.80944(8) 0.0152(5) Uani 1 1 d .
C1 C 0.4208(3) 0.86731(18) 0.90123(12) 0.0175(7) Uani 1 1 d .
H1A H 0.3670 0.8961 0.9181 0.025(8) Uiso 1 1 d R
H1B H 0.3612 0.8310 0.8774 0.038(10) Uiso 1 1 d R
H1C H 0.4937 0.8390 0.9261 0.032(9) Uiso 1 1 d R
C2 C 0.6039(3) 1.01260(18) 0.91258(12) 0.0212(7) Uani 1 1 d .
H2A H 0.6856 0.9882 0.9357 0.021(8) Uiso 1 1 d R
H2B H 0.6316 1.0539 0.8943 0.044(11) Uiso 1 1 d R
H2C H 0.5480 1.0341 0.9315 0.042(10) Uiso 1 1 d R
C3 C 0.3538(3) 0.98960(19) 0.81687(13) 0.0238(8) Uani 1 1 d .
H3A H 0.3919 1.0264 0.7987 0.035(10) Uiso 1 1 d R
H3B H 0.2971 0.9520 0.7933 0.032(10) Uiso 1 1 d R
H3C H 0.2978 1.0171 0.8334 0.042(10) Uiso 1 1 d R
C4 C 0.9435(3) 0.98209(18) 0.87548(12) 0.0210(7) Uani 1 1 d .
H4A H 0.9021 1.0052 0.8987 0.040(10) Uiso 1 1 d R
H4B H 0.9914 0.9347 0.8901 0.032(9) Uiso 1 1 d R
H4C H 1.0087 1.0184 0.8692 0.044(10) Uiso 1 1 d R
C5 C 0.7117(3) 1.05207(17) 0.78689(12) 0.0201(7) Uani 1 1 d .
H5A H 0.7787 1.0902 0.7843 0.039(10) Uiso 1 1 d R
H5B H 0.6459 1.0422 0.7536 0.020(8) Uiso 1 1 d R
H5C H 0.6632 1.0717 0.8089 0.035(9) Uiso 1 1 d R
C6 C 0.8918(3) 0.91893(17) 0.76891(12) 0.0196(7) Uani 1 1 d .
H6A H 0.9548 0.9576 0.7637 0.057(12) Uiso 1 1 d R
H6B H 0.9430 0.8723 0.7832 0.026(9) Uiso 1 1 d R
H6C H 0.8226 0.9065 0.7368 0.031(9) Uiso 1 1 d R
C7 C 0.4550(3) 0.90215(17) 0.70363(11) 0.0156(7) Uani 1 1 d .
H7A H 0.4070 0.9415 0.7163 0.026(8) Uiso 1 1 d R
H7B H 0.5390 0.9240 0.7004 0.039(10) Uiso 1 1 d R
H7C H 0.3959 0.8842 0.6709 0.024(9) Uiso 1 1 d R
C8 C 0.5809(3) 0.74103(17) 0.71823(12) 0.0168(7) Uani 1 1 d .
H8A H 0.6651 0.7615 0.7143 0.030(9) Uiso 1 1 d R
H8B H 0.6022 0.6949 0.7393 0.023(8) Uiso 1 1 d R
H8C H 0.5163 0.7278 0.6853 0.033(9) Uiso 1 1 d R
C9 C 0.3373(3) 0.77264(17) 0.75591(12) 0.0155(7) Uani 1 1 d .
H9A H 0.2784 0.7542 0.7232 0.016(8) Uiso 1 1 d R
H9B H 0.3621 0.7294 0.7794 0.022(8) Uiso 1 1 d R
H9C H 0.2881 0.8115 0.7686 0.014(7) Uiso 1 1 d R
C10 C 1.1735(3) 0.67388(17) 1.01731(12) 0.0180(7) Uani 1 1 d .
H10A H 1.2590 0.6949 1.0149 0.040(10) Uiso 1 1 d R
H10B H 1.1943 0.6332 1.0427 0.028(9) Uiso 1 1 d R
H10C H 1.1189 0.6525 0.9849 0.028(9) Uiso 1 1 d R
C11 C 1.0477(3) 0.83908(18) 0.99105(12) 0.0197(7) Uani 1 1 d .
H11A H 0.9799 0.8257 0.9588 0.035(10) Uiso 1 1 d R
H11B H 1.0155 0.8837 1.0052 0.042(10) Uiso 1 1 d R
H11C H 1.1349 0.8515 0.9862 0.003(6) Uiso 1 1 d R
C12 C 1.1811(3) 0.78962(18) 1.10115(12) 0.0183(7) Uani 1 1 d .
H12A H 1.2707 0.8064 1.1002 0.019(8) Uiso 1 1 d R
H12B H 1.1346 0.8329 1.1109 0.026(9) Uiso 1 1 d R
H12C H 1.1933 0.7479 1.1255 0.041(10) Uiso 1 1 d R
C13 C 0.7378(3) 0.89820(17) 1.03709(12) 0.0207(7) Uani 1 1 d .
H13A H 0.6894 0.9366 1.0504 0.021(8) Uiso 1 1 d R
H13B H 0.8321 0.9152 1.0430 0.042(10) Uiso 1 1 d R
H13C H 0.6913 0.8922 1.0011 0.029(9) Uiso 1 1 d R
C14 C 0.8321(3) 0.81505(18) 1.13966(12) 0.0185(7) Uani 1 1 d .
H14A H 0.8315 0.7664 1.1571 0.033(9) Uiso 1 1 d R
H14B H 0.9268 0.8307 1.1449 0.026(8) Uiso 1 1 d R
H14C H 0.7859 0.8548 1.1528 0.032(9) Uiso 1 1 d R
C15 C 0.5533(3) 0.77438(18) 1.06070(13) 0.0198(7) Uani 1 1 d .
H15A H 0.5018 0.7713 1.0249 0.042(11) Uiso 1 1 d R
H15B H 0.5510 0.7243 1.0764 0.014(8) Uiso 1 1 d R
H15C H 0.5119 0.8134 1.0763 0.032(9) Uiso 1 1 d R
C16 C 1.0534(3) 0.61983(18) 1.16422(11) 0.0183(7) Uani 1 1 d .
H16A H 1.1397 0.6259 1.1572 0.029(8) Uiso 1 1 d R
H16B H 1.0337 0.6670 1.1795 0.048(11) Uiso 1 1 d R
H16C H 1.0611 0.5766 1.1872 0.034(10) Uiso 1 1 d R
C17 C 0.7447(3) 0.58004(17) 1.11862(12) 0.0146(7) Uani 1 1 d .
H17A H 0.7216 0.6250 1.1351 0.024(8) Uiso 1 1 d R
H17B H 0.6698 0.5693 1.0876 0.027(9) Uiso 1 1 d R
H17C H 0.7588 0.5354 1.1409 0.034(9) Uiso 1 1 d R
C18 C 0.9546(3) 0.51124(17) 1.07249(12) 0.0171(7) Uani 1 1 d .
H18A H 0.9730 0.4681 1.0960 0.027(9) Uiso 1 1 d R
H18B H 0.8778 0.4982 1.0425 0.021(8) Uiso 1 1 d R
H18C H 1.0360 0.5217 1.0631 0.064(12) Uiso 1 1 d R
C19 C 0.6858(2) 0.67010(16) 0.94140(10) 0.0105(6) Uani 1 1 d .
H19 H 0.6424 0.7216 0.9411 0.011(7) Uiso 1 1 d R
C20 C 0.5692(2) 0.60716(16) 0.92358(11) 0.0109(6) Uani 1 1 d .
C21 C 0.4740(3) 0.61524(17) 0.95673(12) 0.0158(7) Uani 1 1 d .
H21A H 0.5282 0.6080 0.9920 0.007(7) Uiso 1 1 d R
H21B H 0.4326 0.6666 0.9521 0.012(7) Uiso 1 1 d R
H21C H 0.4017 0.5763 0.9468 0.029(9) Uiso 1 1 d R
C22 C 0.6309(3) 0.52448(16) 0.92909(12) 0.0144(7) Uani 1 1 d .
H22A H 0.6897 0.5196 0.9082 0.013(7) Uiso 1 1 d R
H22B H 0.6850 0.5152 0.9641 0.011(7) Uiso 1 1 d R
H22C H 0.5567 0.4867 0.9184 0.019(8) Uiso 1 1 d R
C23 C 0.4804(3) 0.61943(17) 0.86764(11) 0.0135(7) Uani 1 1 d .
H23A H 0.4000 0.5858 0.8594 0.017(8) Uiso 1 1 d R
H23B H 0.4506 0.6732 0.8625 0.015(8) Uiso 1 1 d R
H23C H 0.5346 0.6070 0.8460 0.023(8) Uiso 1 1 d R
C24 C 0.7886(2) 0.67582(16) 0.91121(10) 0.0082(6) Uani 1 1 d .
H24A H 0.8114 0.6227 0.9040 0.004(7) Uiso 1 1 d R
H24B H 0.8740 0.6993 0.9335 0.001(6) Uiso 1 1 d R
C25 C 0.7455(3) 0.72111(16) 0.86115(11) 0.0114(6) Uani 1 1 d .
H25 H 0.6540 0.7020 0.8396 0.003(6) Uiso 1 1 d R
C26 C 0.8510(2) 0.71030(16) 0.83209(11) 0.0101(6) Uani 1 1 d .
H26 H 0.8250 0.7485 0.8041 0.002(6) Uiso 1 1 d R
C27 C 1.0036(3) 0.72784(17) 0.86337(11) 0.0129(6) Uani 1 1 d .
H27A H 1.0325 0.6935 0.8929 0.003(7) Uiso 1 1 d R
H27B H 1.0110 0.7816 0.8755 0.002(6) Uiso 1 1 d R
C28 C 1.1013(3) 0.71613(17) 0.83176(12) 0.0154(7) Uani 1 1 d .
H28A H 1.1969 0.7261 0.8530 0.016(7) Uiso 1 1 d R
H28B H 1.0773 0.7533 0.8037 0.014(7) Uiso 1 1 d R
C29 C 1.0899(3) 0.63354(18) 0.81082(11) 0.0160(7) Uani 1 1 d .
H29A H 1.1504 0.6280 0.7902 0.015(7) Uiso 1 1 d R
H29B H 1.1207 0.5966 0.8389 0.008(7) Uiso 1 1 d R
C30 C 0.9394(3) 0.61432(17) 0.77842(12) 0.0156(7) Uani 1 1 d .
H30A H 0.9332 0.5595 0.7684 0.010(7) Uiso 1 1 d R
H30B H 0.9134 0.6459 0.7476 0.011(7) Uiso 1 1 d R
C31 C 0.8392(3) 0.63020(17) 0.80739(11) 0.0125(6) Uani 1 1 d .

loop_
_atom_site_aniso_label
_atom_site_aniso_U_11
_atom_site_aniso_U_22
_atom_site_aniso_U_33
_atom_site_aniso_U_23
_atom_site_aniso_U_13
_atom_site_aniso_U_12
Si1 0.0196(4) 0.0132(5) 0.0118(5) 0.0011(4) 0.0066(4) 0.0032(3)
Si2 0.0186(4) 0.0139(5) 0.0111(5) 0.0011(4) 0.0044(4) -0.0033(3)
Si3 0.0117(4) 0.0132(4) 0.0086(4) 0.0013(3) 0.0028(3) 0.0004(3)
Si4 0.0130(4) 0.0111(4) 0.0076(5) 0.0011(3) 0.0024(3) 0.0006(3)
Si5 0.0191(4) 0.0147(5) 0.0102(5) -0.0003(4) 0.0044(4) -0.0007(3)
Si6 0.0137(4) 0.0149(5) 0.0123(5) -0.0013(4) 0.0042(3) -0.0005(3)
Si7 0.0106(4) 0.0133(4) 0.0097(5) 0.0008(3) 0.0029(3) -0.0008(3)
Si8 0.0107(4) 0.0129(4) 0.0074(5) -0.0013(3) 0.0031(3) -0.0011(3)
O1 0.0126(9) 0.0099(10) 0.0088(11) -0.0005(9) 0.0018(8) 0.0011(8)
O2 0.0133(9) 0.0129(11) 0.0051(11) -0.0004(8) 0.0011(8) -0.0015(8)
O3 0.0155(10) 0.0135(11) 0.0155(12) -0.0012(9) 0.0036(9) -0.0018(8)
C1 0.0207(15) 0.0179(17) 0.0150(18) -0.0022(15) 0.0071(14) 0.0009(13)
C2 0.0343(18) 0.0169(18) 0.0166(19) -0.0024(15) 0.0140(16) -0.0014(14)
C3 0.0295(17) 0.0219(19) 0.022(2) 0.0032(16) 0.0118(16) 0.0110(15)
C4 0.0241(15) 0.0177(18) 0.0175(19) 0.0019(15) 0.0020(14) -0.0074(14)
C5 0.0279(16) 0.0172(18) 0.0143(19) 0.0023(14) 0.0057(15) -0.0017(13)
C6 0.0239(16) 0.0172(18) 0.020(2) 0.0019(15) 0.0099(15) -0.0048(14)
C7 0.0176(14) 0.0191(17) 0.0105(18) 0.0006(14) 0.0051(13) 0.0002(13)
C8 0.0161(15) 0.0194(18) 0.0131(18) -0.0029(14) 0.0025(14) 0.0029(12)
C9 0.0158(14) 0.0182(17) 0.0105(18) 0.0040(14) 0.0015(13) 0.0007(12)
C10 0.0203(15) 0.0197(18) 0.0156(19) -0.0039(15) 0.0082(14) -0.0033(13)
C11 0.0218(15) 0.0207(18) 0.0166(19) 0.0001(15) 0.0062(15) -0.0017(13)
C12 0.0184(15) 0.0187(18) 0.0176(19) -0.0007(15) 0.0056(14) -0.0042(13)
C13 0.0185(15) 0.0204(18) 0.020(2) -0.0018(15) 0.0010(14) 0.0017(13)
C14 0.0204(15) 0.0188(18) 0.0166(19) -0.0035(14) 0.0066(14) -0.0007(13)
C15 0.0172(15) 0.0166(18) 0.028(2) -0.0006(15) 0.0100(15) 0.0008(13)
C16 0.0172(15) 0.0222(19) 0.0139(18) 0.0034(15) 0.0029(13) -0.0025(13)
C17 0.0153(14) 0.0139(17) 0.0146(18) 0.0003(14) 0.0047(13) -0.0032(12)
C18 0.0190(15) 0.0162(18) 0.0147(19) 0.0027(14) 0.0036(14) 0.0013(12)
C19 0.0128(13) 0.0110(16) 0.0074(17) 0.0002(12) 0.0027(12) 0.0028(11)
C20 0.0087(13) 0.0156(16) 0.0080(17) 0.0007(13) 0.0023(12) -0.0019(11)
C21 0.0150(14) 0.0175(18) 0.0155(18) -0.0016(14) 0.0057(13) -0.0031(13)
C22 0.0142(14) 0.0145(17) 0.0128(18) -0.0006(13) 0.0023(13) -0.0038(12)
C23 0.0110(13) 0.0178(18) 0.0120(17) 0.0009(13) 0.0040(12) -0.0014(12)
C24 0.0092(12) 0.0085(15) 0.0065(16) -0.0005(12) 0.0017(12) -0.0003(11)
C25 0.0120(14) 0.0113(16) 0.0112(17) -0.0022(13) 0.0041(12) -0.0012(11)
C26 0.0110(13) 0.0131(16) 0.0053(16) 0.0049(13) 0.0017(12) 0.0031(11)
C27 0.0150(14) 0.0128(16) 0.0097(17) -0.0025(13) 0.0023(13) -0.0024(12)
C28 0.0099(14) 0.0215(18) 0.0141(18) 0.0036(14) 0.0031(13) -0.0016(12)
C29 0.0166(14) 0.0224(18) 0.0101(17) 0.0037(14) 0.0056(13) 0.0035(12)
C30 0.0183(14) 0.0144(18) 0.0147(18) -0.0002(14) 0.0061(13) 0.0030(12)
C31 0.0098(13) 0.0169(16) 0.0064(17) 0.0043(13) -0.0032(12) 0.0037(12)

loop_
_atom_type_symbol
_atom_type_description
_atom_type_scat_dispersion_real
_atom_type_scat_dispersion_imag
_atom_type_scat_source
C C 0.0015 0.0009 'International Tables Vol C Tables 4.2.6.8 and 6.1.1.4'
H H 0.0000 0.0000 'International Tables Vol C Tables 4.2.6.8 and 6.1.1.4'
O O 0.0056 0.0036 'International Tables Vol C Tables 4.2.6.8 and 6.1.1.4'
Si Si 0.0522 0.0431 'International Tables Vol C Tables 4.2.6.8 and 6.1.1.4'

loop_
_geom_angle_atom_site_label_1
_geom_angle_atom_site_label_2
_geom_angle_atom_site_label_3
_geom_angle
C2 Si1 C1 108.73(14)
C2 Si1 C3 108.13(15)
C1 Si1 C3 107.98(14)
C2 Si1 Si4 110.55(10)
C1 Si1 Si4 109.90(10)
C3 Si1 Si4 111.46(10)
C4 Si2 C5 108.43(14)
C4 Si2 C6 107.35(14)
C5 Si2 C6 108.77(14)
C4 Si2 Si4 110.01(10)
C5 Si2 Si4 110.04(10)
C6 Si2 Si4 112.13(10)
C7 Si3 C9 110.49(13)
C7 Si3 C8 105.91(13)
C9 Si3 C8 106.82(13)
C7 Si3 Si4 106.38(10)
C9 Si3 Si4 110.56(10)
C8 Si3 Si4 116.56(10)
O1 Si4 Si2 108.83(7)
O1 Si4 Si1 106.04(7)
Si2 Si4 Si1 107.88(4)
O1 Si4 Si3 116.38(8)
Si2 Si4 Si3 109.35(4)
Si1 Si4 Si3 108.03(4)
C10 Si5 C11 110.29(14)
C10 Si5 C12 107.46(14)
C11 Si5 C12 107.23(14)
C10 Si5 Si8 109.86(10)
C11 Si5 Si8 113.98(10)
C12 Si5 Si8 107.75(10)
C13 Si6 C14 108.51(14)
C13 Si6 C15 107.99(14)
C14 Si6 C15 108.28(14)
C13 Si6 Si8 113.37(10)
C14 Si6 Si8 105.87(10)
C15 Si6 Si8 112.63(10)
C16 Si7 C18 108.61(14)
C16 Si7 C17 108.59(13)
C18 Si7 C17 108.61(13)
C16 Si7 Si8 115.72(10)
C18 Si7 Si8 107.34(10)
C17 Si7 Si8 107.78(10)
O2 Si8 Si7 97.01(8)
O2 Si8 Si6 114.56(7)
Si7 Si8 Si6 108.11(4)
O2 Si8 Si5 116.16(7)
Si7 Si8 Si5 110.16(4)
Si6 Si8 Si5 109.85(4)
C25 O1 Si4 123.85(17)
C19 O2 Si8 132.97(17)
O2 C19 C24 107.93(19)
O2 C19 C20 105.5(2)
C24 C19 C20 116.8(2)
C22 C20 C23 108.3(2)
C22 C20 C21 109.8(2)
C23 C20 C21 108.4(2)
C22 C20 C19 111.2(2)
C23 C20 C19 111.3(2)
C21 C20 C19 108.0(2)
C25 C24 C19 119.0(2)
O1 C25 C24 108.4(2)
O1 C25 C26 110.5(2)
C24 C25 C26 111.9(2)
C31 C26 C27 110.3(2)
C31 C26 C25 112.1(2)
C27 C26 C25 115.0(2)
C28 C27 C26 111.8(2)
C29 C28 C27 110.9(2)
C28 C29 C30 111.1(2)
C31 C30 C29 111.3(2)
O3 C31 C30 121.5(3)
O3 C31 C26 122.8(2)
C30 C31 C26 115.7(2)

loop_
_geom_bond_atom_site_label_1
_geom_bond_atom_site_label_2
_geom_bond_distance
Si1 C2 1.873(3)
Si1 C1 1.877(3)
Si1 C3 1.878(3)
Si1 Si4 2.3688(11)
Si2 C4 1.868(3)
Si2 C5 1.871(3)
Si2 C6 1.883(3)
Si2 Si4 2.3557(11)
Si3 C7 1.871(3)
Si3 C9 1.883(3)
Si3 C8 1.885(3)
Si3 Si4 2.3722(14)
Si4 O1 1.682(2)
Si5 C10 1.874(3)
Si5 C11 1.876(3)
Si5 C12 1.881(3)
Si5 Si8 2.3761(11)
Si6 C13 1.869(3)
Si6 C14 1.872(3)
Si6 C15 1.874(3)
Si6 Si8 2.3623(11)
Si7 C16 1.866(3)
Si7 C18 1.873(3)
Si7 C17 1.881(3)
Si7 Si8 2.3549(12)
Si8 O2 1.665(2)
O1 C25 1.435(3)
O2 C19 1.432(3)
O3 C31 1.221(3)
C19 C24 1.536(3)
C19 C20 1.552(4)
C20 C22 1.528(4)
C20 C23 1.531(4)
C20 C21 1.540(4)
C24 C25 1.521(4)
C25 C26 1.544(3)
C26 C31 1.514(4)
C26 C27 1.535(4)
C27 C28 1.533(4)
C28 C29 1.512(4)
C29 C30 1.531(4)
C30 C31 1.509(4)

loop_
_geom_torsion_atom_site_label_1
_geom_torsion_atom_site_label_2
_geom_torsion_atom_site_label_3
_geom_torsion_atom_site_label_4
_geom_torsion
C4 Si2 Si4 O1 -38.81(14)
C5 Si2 Si4 O1 -158.22(13)
C6 Si2 Si4 O1 80.58(14)
C4 Si2 Si4 Si1 75.82(12)
C5 Si2 Si4 Si1 -43.59(12)
C6 Si2 Si4 Si1 -164.80(11)
C4 Si2 Si4 Si3 -166.93(11)
C5 Si2 Si4 Si3 73.67(12)
C6 Si2 Si4 Si3 -47.54(12)
C2 Si1 Si4 O1 78.24(14)
C1 Si1 Si4 O1 -41.79(13)
C3 Si1 Si4 O1 -161.46(13)
C2 Si1 Si4 Si2 -38.22(12)
C1 Si1 Si4 Si2 -158.26(11)
C3 Si1 Si4 Si2 82.08(12)
C2 Si1 Si4 Si3 -156.33(11)
C1 Si1 Si4 Si3 83.64(11)
C3 Si1 Si4 Si3 -36.03(12)
C7 Si3 Si4 O1 -165.10(11)
C9 Si3 Si4 O1 74.91(12)
C8 Si3 Si4 O1 -47.30(13)
C7 Si3 Si4 Si2 -41.32(9)
C9 Si3 Si4 Si2 -161.31(10)
C8 Si3 Si4 Si2 76.48(11)
C7 Si3 Si4 Si1 75.84(9)
C9 Si3 Si4 Si1 -44.15(11)
C8 Si3 Si4 Si1 -166.36(11)
C16 Si7 Si8 O2 165.54(12)
C18 Si7 Si8 O2 44.11(11)
C17 Si7 Si8 O2 -72.71(12)
C16 Si7 Si8 Si6 -75.71(11)
C18 Si7 Si8 Si6 162.85(10)
C17 Si7 Si8 Si6 46.03(11)
C16 Si7 Si8 Si5 44.33(11)
C18 Si7 Si8 Si5 -77.11(10)
C17 Si7 Si8 Si5 166.07(10)
C13 Si6 Si8 O2 -89.89(13)
C14 Si6 Si8 O2 151.26(12)
C15 Si6 Si8 O2 33.11(15)
C13 Si6 Si8 Si7 163.21(11)
C14 Si6 Si8 Si7 44.36(10)
C15 Si6 Si8 Si7 -73.78(13)
C13 Si6 Si8 Si5 42.97(12)
C14 Si6 Si8 Si5 -75.88(11)
C15 Si6 Si8 Si5 165.98(12)
C10 Si5 Si8 O2 -50.42(14)
C11 Si5 Si8 O2 73.93(14)
C12 Si5 Si8 O2 -167.20(13)
C10 Si5 Si8 Si7 58.56(12)
C11 Si5 Si8 Si7 -177.09(11)
C12 Si5 Si8 Si7 -58.23(11)
C10 Si5 Si8 Si6 177.54(11)
C11 Si5 Si8 Si6 -58.11(12)
C12 Si5 Si8 Si6 60.76(11)
Si2 Si4 O1 C25 -112.63(16)
Si1 Si4 O1 C25 131.55(16)
Si3 Si4 O1 C25 11.42(19)
Si7 Si8 O2 C19 175.56(19)
Si6 Si8 O2 C19 61.9(2)
Si5 Si8 O2 C19 -67.9(2)
Si8 O2 C19 C24 80.1(3)
Si8 O2 C19 C20 -154.25(17)
O2 C19 C20 C22 -56.9(3)
C24 C19 C20 C22 63.0(3)
O2 C19 C20 C23 -177.6(2)
C24 C19 C20 C23 -57.7(3)
O2 C19 C20 C21 63.5(3)
C24 C19 C20 C21 -176.5(2)
O2 C19 C24 C25 -160.3(2)
C20 C19 C24 C25 81.1(3)
Si4 O1 C25 C24 -161.30(15)
Si4 O1 C25 C26 75.8(2)
C19 C24 C25 O1 66.6(3)
C19 C24 C25 C26 -171.3(2)
O1 C25 C26 C31 -164.6(2)
C24 C25 C26 C31 74.6(3)
O1 C25 C26 C27 68.3(3)
C24 C25 C26 C27 -52.6(3)
C31 C26 C27 C28 52.2(3)
C25 C26 C27 C28 -179.7(2)
C26 C27 C28 C29 -57.4(3)
C27 C28 C29 C30 57.3(3)
C28 C29 C30 C31 -53.1(3)
C29 C30 C31 O3 -131.1(3)
C29 C30 C31 C26 50.6(3)
C27 C26 C31 O3 131.8(3)
C25 C26 C31 O3 2.1(4)
C27 C26 C31 C30 -49.9(3)
C25 C26 C31 C30 -179.6(2)
